data_9002451
loop_
_publ_author_name
'Kunz, M.'
'Arlt, T.'
'Stolz, J.'

_publ_section_title
;
 In situ powder diffraction study of titanite (CaTiOSiO4) at high pressure
 and high temperature
 Sample #017 at P = 2.66 GPa, T = 303 K
;
_journal_name_full 'American Mineralogist'
_journal_page_first 1465
_journal_page_last 1473
_journal_volume 85
_journal_year 2000
_chemical_formula_sum 'Ca O5 Si Ti'
_chemical_name_mineral Titanite
_space_group_IT_number 14
_symmetry_space_group_name_Hall '-P 2yab'
_symmetry_space_group_name_H-M 'P 1 21/a 1'
_cell_angle_alpha 90
_cell_angle_beta 113.498
_cell_angle_gamma 90
_cell_length_a 6.9820
_cell_length_b 8.6748
_cell_length_c 6.4924
_cell_formula_units_Z 4
_cell_volume 360.619
_database_code_amcsd 0002540
_diffrn_ambient_pressure 2.66e+06
_diffrn_ambient_temperature 303
_exptl_crystal_density_diffrn 3.611
_cod_original_formula_sum 'Ca Ti Si O5'
_cod_database_code 9002451

loop_
_space_group_symop_operation_xyz
x,y,z
1/2+x,1/2-y,z
1/2-x,1/2+y,-z
-x,-y,-z

loop_
_atom_site_label
_atom_site_fract_x
_atom_site_fract_y
_atom_site_fract_z
Ca 0.25300 0.91600 0.74400
Ti 0.49300 0.73200 0.24600
Si 0.71200 0.93500 0.75200
O1 0.72700 0.80200 0.24200
O2 0.90100 0.81600 0.92100
O3 0.41900 0.95000 0.14600
O4 0.95200 0.30800 0.43400
O5 0.37600 0.47700 0.67000

loop_
_cod_related_entry_id
_cod_related_entry_database
_cod_related_entry_code
1 AMCSD 0002540
